data_7233487
loop_
_publ_author_name
'Kaori Fujisawa'
'Naoya Kawakami'
'Yusuke Onishi'
'Yuichi Izumi'
'Sho Tamai'
'Nana Sugimoto'
'Osamu Tsutsumi'

_publ_section_title
;
 Photoluminescent properties of liquid crystalline gold(I) isocyanide
 complexes with a rod-like molecular structure
;
_journal_name_full 'Journal of Materials Chemistry C'
_journal_page_first 5359
_journal_page_last 5366
_journal_paper_doi 10.1039/C3TC31105H
_journal_volume 1
_journal_year 2013
_chemical_formula_moiety 'C19 H26 Au N O'
_chemical_formula_sum 'C19 H26 Au N O'
_chemical_formula_weight 481.39
_space_group_IT_number 2
_space_group_name_Hall '-P 1'
_space_group_name_H-M_alt 'P -1'
_symmetry_cell_setting triclinic
_symmetry_Int_Tables_number 2
_symmetry_space_group_name_Hall '-P 1'
_symmetry_space_group_name_H-M 'P -1'
_atom_sites_solution_hydrogens geom
_atom_sites_solution_primary direct
_atom_sites_solution_secondary difmap
_cell_angle_alpha 86.966(6)
_cell_angle_beta 80.202(6)
_cell_angle_gamma 69.316(5)
_cell_formula_units_Z 2
_cell_length_a 7.7081(9)
_cell_length_b 8.6036(9)
_cell_length_c 15.1979(18)
_cell_measurement_reflns_used 6590
_cell_measurement_temperature 293
_cell_measurement_theta_max 27.48
_cell_measurement_theta_min 3.09
_cell_volume 929.14(19)
_computing_cell_refinement 'RAPID AUTO'
_computing_data_collection 'RAPID AUTO (Rigaku, ????)'
_computing_data_reduction 'RAPID AUTO'
_computing_molecular_graphics 'CrystalStructure 4.0'
_computing_publication_material 'CrystalStructure 4.0 (Rigaku, 2010)'
_computing_structure_refinement 'SHELXL97 (Sheldrick, 2008)'
_computing_structure_solution 'SIR92 (Altomare, et al., 1994)'
_diffrn_ambient_temperature 293
_diffrn_detector_area_resol_mean 10.000
_diffrn_measured_fraction_theta_full 0.994
_diffrn_measured_fraction_theta_max 0.994
_diffrn_measurement_device_type 'Rigaku R-AXIS RAPID'
_diffrn_measurement_method \w
_diffrn_radiation_type 'Mo K\a'
_diffrn_radiation_wavelength 0.71075
_diffrn_reflns_av_R_equivalents 0.0524
_diffrn_reflns_limit_h_max 9
_diffrn_reflns_limit_h_min -10
_diffrn_reflns_limit_k_max 10
_diffrn_reflns_limit_k_min -11
_diffrn_reflns_limit_l_max 19
_diffrn_reflns_limit_l_min -19
_diffrn_reflns_number 8961
_diffrn_reflns_theta_full 27.49
_diffrn_reflns_theta_max 27.48
_diffrn_standards_interval_count .
_diffrn_standards_number 0
_exptl_absorpt_coefficient_mu 7.946
_exptl_absorpt_correction_type none
_exptl_crystal_colour colourless
_exptl_crystal_density_diffrn 1.721
_exptl_crystal_density_method 'not measured'
_exptl_crystal_description block
_exptl_crystal_F_000 468.00
_exptl_crystal_size_max 0.100
_exptl_crystal_size_mid 0.100
_exptl_crystal_size_min 0.100
_refine_diff_density_max 1.540
_refine_diff_density_min -1.160
_refine_ls_extinction_method none
_refine_ls_goodness_of_fit_ref 1.136
_refine_ls_hydrogen_treatment constr
_refine_ls_number_parameters 263
_refine_ls_number_reflns 4229
_refine_ls_number_restraints 195
_refine_ls_R_factor_gt 0.0585
_refine_ls_shift/su_max 0.001
_refine_ls_structure_factor_coef Fsqd
_refine_ls_weighting_details 'w = 1/[\s^2^(Fo^2^)+(0.0884P)^2^+0.0000P] where P=(Fo^2^+2Fc^2^)/3'
_refine_ls_weighting_scheme calc
_refine_ls_wR_factor_ref 0.1741
_reflns_number_gt 2872
_reflns_number_total 4229
_reflns_threshold_expression F^2^>2.0\s(F^2^)
_cod_data_source_file 1000001.cif
_cod_data_source_block PCOD1000001
_cod_database_code 7233487

loop_
_symmetry_equiv_pos_site_id
_symmetry_equiv_pos_as_xyz
1 +X,+Y,+Z
2 -X,-Y,-Z

loop_
_atom_site_label
_atom_site_type_symbol
_atom_site_fract_x
_atom_site_fract_y
_atom_site_fract_z
_atom_site_U_iso_or_equiv
_atom_site_adp_type
_atom_site_occupancy
_atom_site_symmetry_multiplicity
_atom_site_calc_flag
_atom_site_refinement_flags
_atom_site_disorder_assembly
_atom_site_disorder_group
Au1 Au 0.25267(5) 0.96080(5) 0.98154(2) 0.0905(3) Uani 1.0 2 d . . .
C2 C 0.4545(13) 0.3314(15) 0.8509(7) 0.092(3) Uani 1.0 2 d . . .
C4 C 0.4836(12) 0.2046(13) 0.7076(8) 0.086(3) Uani 1.0 2 d . . .
C5 C 0.4297(12) 0.3624(13) 0.6721(7) 0.086(3) Uani 1.0 2 d . . .
C6 C 0.3784(12) 0.5018(13) 0.7253(7) 0.087(3) Uani 1.0 2 d . . .
C7 C 0.3494(15) 0.6330(17) 0.8680(8) 0.093(3) Uani 1.0 2 d . . .
C8 C 0.3127(15) 0.7517(18) 0.9129(10) 0.102(4) Uani 1.0 2 d . . .
C9 C 0.206(5) 1.151(4) 1.0559(17) 0.084(4) Uani 0.540(11) 2 d . . .
C10 C 0.153(4) 1.366(3) 1.1775(16) 0.105(4) Uani 0.540(11) 2 d . . .
C11 C 0.096(4) 1.5465(17) 1.1441(12) 0.096(3) Uani 0.540(11) 2 d . . .
C12 C 0.067(3) 1.6634(17) 1.2249(11) 0.097(4) Uani 0.540(11) 2 d . . .
C13 C -0.016(3) 1.8537(16) 1.2031(12) 0.100(4) Uani 0.540(11) 2 d . . .
C15 C 0.5827(16) -0.0905(14) 0.6800(9) 0.104(3) Uani 1.0 2 d . . .
C16 C 0.6276(16) -0.2030(16) 0.6041(11) 0.119(4) Uani 1.0 2 d . . .
C17 C 0.8046(15) -0.2096(14) 0.5349(9) 0.105(3) Uani 1.0 2 d . . .
C18 C 0.9801(14) -0.2897(15) 0.5702(8) 0.103(3) Uani 1.0 2 d . . .
C19 C 1.1525(16) -0.2951(16) 0.5018(9) 0.110(4) Uani 1.0 2 d . . .
C1 C 0.3936(11) 0.4885(13) 0.8147(7) 0.079(3) Uani 1.0 2 d . . .
H2 H 0.4671 0.3195 0.9109 0.1101 Uiso 1.0 2 calc R . .
C3 C 0.4967(13) 0.1917(13) 0.7987(8) 0.089(3) Uani 1.0 2 d . . .
H3 H 0.5346 0.0872 0.8247 0.1070 Uiso 1.0 2 calc R . .
H5 H 0.4280 0.3750 0.6111 0.1033 Uiso 1.0 2 calc R . .
H6 H 0.3327 0.6065 0.7003 0.1042 Uiso 1.0 2 calc R . .
H15A H 0.4835 -0.1076 0.7235 0.1245 Uiso 1.0 2 calc R . .
H15B H 0.6926 -0.1138 0.7085 0.1245 Uiso 1.0 2 calc R . .
H16A H 0.5201 -0.1706 0.5731 0.1425 Uiso 1.0 2 calc R . .
H16B H 0.6456 -0.3142 0.6268 0.1425 Uiso 1.0 2 calc R . .
H17A H 0.8075 -0.2697 0.4822 0.1261 Uiso 1.0 2 calc R . .
H17B H 0.7950 -0.0973 0.5171 0.1261 Uiso 1.0 2 calc R . .
H18A H 0.9902 -0.4021 0.5879 0.1235 Uiso 1.0 2 calc R . .
H18B H 0.9775 -0.2296 0.6230 0.1235 Uiso 1.0 2 calc R . .
H19A H 1.2643 -0.3498 0.5273 0.1649 Uiso 1.0 2 calc R . .
H19B H 1.1452 -0.1838 0.4856 0.1649 Uiso 1.0 2 calc R . .
H19C H 1.1561 -0.3550 0.4496 0.1649 Uiso 1.0 2 calc R . .
O1 O 0.5233(11) 0.0784(9) 0.6503(6) 0.102(2) Uani 1.0 2 d . . .
N1 N 0.195(3) 1.259(3) 1.1034(14) 0.094(3) Uani 0.540(11) 2 d . . .
H10A H 0.2616 1.3405 1.2071 0.1258 Uiso 0.540(11) 2 calc R . .
H10B H 0.0504 1.3524 1.2200 0.1258 Uiso 0.540(11) 2 calc R . .
H11A H -0.0188 1.5757 1.1192 0.1155 Uiso 0.540(11) 2 calc R . .
H11B H 0.1943 1.5583 1.0979 0.1155 Uiso 0.540(11) 2 calc R . .
H12A H 0.1863 1.6403 1.2448 0.1167 Uiso 0.540(11) 2 calc R . .
H12B H -0.0177 1.6380 1.2737 0.1167 Uiso 0.540(11) 2 calc R . .
H13A H 0.0575 1.8743 1.1483 0.1197 Uiso 0.540(11) 2 calc R . .
H13B H -0.1432 1.8786 1.1915 0.1197 Uiso 0.540(11) 2 calc R . .
C14 C -0.023(5) 1.976(3) 1.2750(16) 0.106(5) Uani 0.540(11) 2 d . . .
H14A H -0.0758 2.0883 1.2547 0.1269 Uiso 0.540(11) 2 calc R . .
H14B H 0.1026 1.9569 1.2857 0.1269 Uiso 0.540(11) 2 calc R . .
H14C H -0.0984 1.9607 1.3293 0.1269 Uiso 0.540(11) 2 calc R . .
C9A C 0.198(6) 1.180(5) 1.031(3) 0.088(4) Uani 0.460(11) 2 d . . .
N1A N 0.182(3) 1.301(3) 1.0531(15) 0.092(3) Uani 0.460(11) 2 d . . .
C10A C 0.094(4) 1.474(3) 1.0715(12) 0.102(4) Uani 0.460(11) 2 d . . .
H10C H -0.0350 1.5119 1.0605 0.1225 Uiso 0.460(11) 2 calc R . .
H10D H 0.1604 1.5361 1.0337 0.1225 Uiso 0.460(11) 2 calc R . .
C11A C 0.099(5) 1.499(3) 1.1712(13) 0.100(4) Uani 0.460(11) 2 d . . .
H11C H 0.2223 1.4390 1.1861 0.1202 Uiso 0.460(11) 2 calc R . .
H11D H 0.0069 1.4624 1.2099 0.1202 Uiso 0.460(11) 2 calc R . .
C13A C 0.027(4) 1.759(3) 1.2752(12) 0.100(4) Uani 0.460(11) 2 d . . .
H13C H -0.0563 1.7141 1.3152 0.1202 Uiso 0.460(11) 2 calc R . .
H13D H 0.1488 1.7156 1.2942 0.1202 Uiso 0.460(11) 2 calc R . .
C12A C 0.048(4) 1.691(3) 1.1789(11) 0.099(3) Uani 0.460(11) 2 d . . .
H12C H -0.0689 1.7457 1.1564 0.1192 Uiso 0.460(11) 2 calc R . .
H12D H 0.1450 1.7213 1.1406 0.1192 Uiso 0.460(11) 2 calc R . .
C14A C -0.050(5) 1.950(3) 1.2870(19) 0.097(4) Uani 0.460(11) 2 d . . .
H14D H -0.0575 1.9777 1.3483 0.1162 Uiso 0.460(11) 2 calc R . .
H14E H -0.1728 1.9951 1.2704 0.1162 Uiso 0.460(11) 2 calc R . .
H14F H 0.0329 1.9965 1.2496 0.1162 Uiso 0.460(11) 2 calc R . .

loop_
_atom_site_aniso_label
_atom_site_aniso_U_11
_atom_site_aniso_U_22
_atom_site_aniso_U_33
_atom_site_aniso_U_12
_atom_site_aniso_U_13
_atom_site_aniso_U_23
Au1 0.0889(3) 0.1018(4) 0.0778(3) -0.0311(3) -0.01360(19) 0.0111(2)
C2 0.071(5) 0.123(8) 0.070(6) -0.026(6) -0.010(4) 0.024(6)
C4 0.055(4) 0.096(6) 0.101(7) -0.025(5) -0.004(4) 0.011(6)
C5 0.077(5) 0.105(7) 0.083(6) -0.039(5) -0.020(5) 0.018(5)
C6 0.075(5) 0.097(6) 0.089(7) -0.037(5) -0.005(5) 0.018(5)
C7 0.073(6) 0.112(8) 0.079(7) -0.019(6) -0.008(5) 0.009(6)
C8 0.068(6) 0.115(9) 0.110(9) -0.022(6) -0.004(6) 0.014(8)
C9 0.080(6) 0.091(8) 0.074(9) -0.028(6) -0.008(7) 0.013(6)
C10 0.101(7) 0.114(7) 0.092(7) -0.027(6) -0.020(6) 0.011(6)
C11 0.092(6) 0.108(6) 0.091(7) -0.038(6) -0.017(6) 0.007(5)
C12 0.092(6) 0.113(6) 0.092(7) -0.042(6) -0.014(6) 0.002(6)
C13 0.092(6) 0.116(6) 0.096(7) -0.042(6) -0.013(6) 0.003(6)
C15 0.091(7) 0.101(7) 0.124(8) -0.048(6) -0.003(6) 0.009(6)
C16 0.083(6) 0.102(7) 0.168(12) -0.034(6) -0.004(7) -0.017(7)
C17 0.102(6) 0.095(6) 0.121(8) -0.036(6) -0.019(5) -0.008(6)
C18 0.091(6) 0.109(7) 0.109(9) -0.039(6) -0.008(5) -0.005(6)
C19 0.105(6) 0.108(8) 0.117(9) -0.044(6) -0.003(6) 0.006(7)
C1 0.057(4) 0.100(6) 0.078(6) -0.030(5) 0.004(4) -0.009(5)
C3 0.068(5) 0.090(6) 0.098(8) -0.018(5) -0.005(5) 0.010(6)
O1 0.100(5) 0.092(5) 0.112(6) -0.035(4) -0.009(4) 0.005(4)
N1 0.088(6) 0.098(7) 0.087(7) -0.025(6) -0.015(6) 0.012(5)
C14 0.092(8) 0.120(8) 0.102(8) -0.040(8) -0.001(7) 0.000(7)
C9A 0.080(6) 0.094(8) 0.082(9) -0.022(7) -0.011(8) 0.009(7)
N1A 0.087(6) 0.099(7) 0.079(7) -0.022(6) -0.010(6) 0.014(6)
C10A 0.102(7) 0.107(7) 0.087(7) -0.028(6) -0.008(7) 0.008(6)
C11A 0.094(6) 0.115(6) 0.090(7) -0.035(6) -0.016(6) 0.004(6)
C13A 0.096(6) 0.115(7) 0.095(7) -0.045(6) -0.012(6) 0.004(6)
C12A 0.091(6) 0.116(6) 0.093(7) -0.040(6) -0.012(6) 0.005(5)
C14A 0.090(7) 0.111(7) 0.100(8) -0.052(7) -0.009(7) 0.003(6)

loop_
_atom_type_symbol
_atom_type_description
_atom_type_scat_dispersion_real
_atom_type_scat_dispersion_imag
_atom_type_scat_source
C C 0.0033 0.0016
;
International Tables for Crystallography
(1992, Vol. C, Tables 4.2.6.8 and 6.1.1.4)
;
H H 0.0000 0.0000
;
International Tables for Crystallography
(1992, Vol. C, Table 6.1.1.4)
;
Au Au -2.0133 8.8022
;
International Tables for Crystallography
(1992, Vol. C, Tables 4.2.6.8 and 6.1.1.4)
;
N N 0.0061 0.0033
;
International Tables for Crystallography
(1992, Vol. C, Tables 4.2.6.8 and 6.1.1.4)
;
O O 0.0106 0.0060
;
International Tables for Crystallography
(1992, Vol. C, Tables 4.2.6.8 and 6.1.1.4)
;

loop_
_geom_angle_atom_site_label_1
_geom_angle_atom_site_label_2
_geom_angle_atom_site_label_3
_geom_angle
_geom_angle_publ_flag
_geom_angle_site_symmetry_1
_geom_angle_site_symmetry_2
_geom_angle_site_symmetry_3
C8 Au1 C9 174.9(9) yes . . .
C8 Au1 C9A 171.5(11) yes . . .
C1 C2 C3 120.7(10) yes . . .
C5 C4 C3 117.0(11) yes . . .
C5 C4 O1 116.4(10) yes . . .
C3 C4 O1 126.6(10) yes . . .
C4 C5 C6 121.5(10) yes . . .
C5 C6 C1 121.2(10) yes . . .
C8 C7 C1 179.3(14) yes . . .
Au1 C8 C7 176.2(14) yes . . .
Au1 C9 N1 173(3) yes . . .
C11 C10 N1 108.7(18) yes . . .
C10 C11 C12 108.4(15) yes . . .
C11 C12 C13 113.9(14) yes . . .
C12 C13 C14 116.7(16) yes . . .
C16 C15 O1 109.9(11) yes . . .
C15 C16 C17 115.8(13) yes . . .
C16 C17 C18 112.7(11) yes . . .
C17 C18 C19 112.2(11) yes . . .
C2 C1 C6 118.2(10) yes . . .
C2 C1 C7 121.0(10) yes . . .
C6 C1 C7 120.8(10) yes . . .
C2 C3 C4 121.3(10) yes . . .
C4 O1 C15 120.9(10) yes . . .
C9 N1 C10 164(3) yes . . .
Au1 C9A N1A 173(4) yes . . .
C9A N1A C10A 158(4) yes . . .
N1A C10A C11A 106.7(17) yes . . .
C10A C11A C12A 103.0(16) yes . . .
C12A C13A C14A 116.6(17) yes . . .
C11A C12A C13A 115.6(15) yes . . .
C1 C2 H2 119.672 no . . .
H2 C2 C3 119.677 no . . .
C4 C5 H5 119.257 no . . .
C6 C5 H5 119.267 no . . .
C5 C6 H6 119.396 no . . .
C1 C6 H6 119.410 no . . .
C11 C10 H10A 109.950 no . . .
C11 C10 H10B 109.943 no . . .
N1 C10 H10A 109.941 no . . .
N1 C10 H10B 109.940 no . . .
H10A C10 H10B 108.332 no . . .
C10 C11 H11A 110.017 no . . .
C10 C11 H11B 110.009 no . . .
C12 C11 H11A 110.007 no . . .
C12 C11 H11B 110.001 no . . .
H11A C11 H11B 108.380 no . . .
C11 C12 H12A 108.774 no . . .
C11 C12 H12B 108.772 no . . .
C13 C12 H12A 108.772 no . . .
C13 C12 H12B 108.773 no . . .
H12A C12 H12B 107.662 no . . .
C12 C13 H13A 108.108 no . . .
C12 C13 H13B 108.109 no . . .
H13A C13 H13B 107.310 no . . .
H13A C13 C14 108.103 no . . .
H13B C13 C14 108.106 no . . .
C16 C15 H15A 109.686 no . . .
C16 C15 H15B 109.685 no . . .
H15A C15 H15B 108.178 no . . .
H15A C15 O1 109.684 no . . .
H15B C15 O1 109.681 no . . .
C15 C16 H16A 108.321 no . . .
C15 C16 H16B 108.328 no . . .
C17 C16 H16A 108.331 no . . .
C17 C16 H16B 108.323 no . . .
H16A C16 H16B 107.415 no . . .
C16 C17 H17A 109.053 no . . .
C16 C17 H17B 109.044 no . . .
C18 C17 H17A 109.053 no . . .
C18 C17 H17B 109.048 no . . .
H17A C17 H17B 107.810 no . . .
C17 C18 H18A 109.171 no . . .
C17 C18 H18B 109.174 no . . .
C19 C18 H18A 109.165 no . . .
C19 C18 H18B 109.175 no . . .
H18A C18 H18B 107.889 no . . .
C18 C19 H19A 109.466 no . . .
C18 C19 H19B 109.469 no . . .
C18 C19 H19C 109.474 no . . .
H19A C19 H19B 109.471 no . . .
H19A C19 H19C 109.477 no . . .
H19B C19 H19C 109.470 no . . .
C2 C3 H3 119.341 no . . .
C4 C3 H3 119.344 no . . .
C13 C14 H14A 109.471 no . . .
C13 C14 H14B 109.476 no . . .
C13 C14 H14C 109.477 no . . .
H14A C14 H14B 109.468 no . . .
H14A C14 H14C 109.470 no . . .
H14B C14 H14C 109.466 no . . .
N1A C10A H10C 110.385 no . . .
N1A C10A H10D 110.380 no . . .
H10C C10A H10D 108.599 no . . .
H10C C10A C11A 110.379 no . . .
H10D C10A C11A 110.380 no . . .
C10A C11A H11C 111.170 no . . .
C10A C11A H11D 111.167 no . . .
H11C C11A H11D 109.106 no . . .
H11C C11A C12A 111.173 no . . .
H11D C11A C12A 111.171 no . . .
H13C C13A H13D 107.326 no . . .
H13C C13A C12A 108.147 no . . .
H13C C13A C14A 108.145 no . . .
H13D C13A C12A 108.141 no . . .
H13D C13A C14A 108.150 no . . .
C11A C12A H12C 108.392 no . . .
C11A C12A H12D 108.389 no . . .
C13A C12A H12C 108.389 no . . .
C13A C12A H12D 108.394 no . . .
H12C C12A H12D 107.448 no . . .
C13A C14A H14D 109.470 no . . .
C13A C14A H14E 109.480 no . . .
C13A C14A H14F 109.473 no . . .
H14D C14A H14E 109.467 no . . .
H14D C14A H14F 109.467 no . . .
H14E C14A H14F 109.471 no . . .

loop_
_geom_bond_atom_site_label_1
_geom_bond_atom_site_label_2
_geom_bond_distance
_geom_bond_publ_flag
_geom_bond_site_symmetry_1
_geom_bond_site_symmetry_2
Au1 C8 1.996(16) yes . .
Au1 C9 1.93(3) yes . .
Au1 C9A 1.94(5) yes . .
C2 C1 1.382(15) yes . .
C2 C3 1.384(17) yes . .
C4 C5 1.381(15) yes . .
C4 C3 1.402(17) yes . .
C4 O1 1.343(14) yes . .
C5 C6 1.381(16) yes . .
C6 C1 1.379(15) yes . .
C7 C8 1.18(2) yes . .
C7 C1 1.425(18) yes . .
C9 N1 1.18(4) yes . .
C10 C11 1.54(3) yes . .
C10 N1 1.42(3) yes . .
C11 C12 1.56(3) yes . .
C12 C13 1.573(19) yes . .
C13 C14 1.54(3) yes . .
C15 C16 1.46(2) yes . .
C15 O1 1.433(14) yes . .
C16 C17 1.560(18) yes . .
C17 C18 1.464(16) yes . .
C18 C19 1.529(17) yes . .
C9A N1A 1.07(5) yes . .
N1A C10A 1.42(4) yes . .
C10A C11A 1.55(3) yes . .
C11A C12A 1.56(3) yes . .
C13A C12A 1.57(3) yes . .
C13A C14A 1.55(3) yes . .
C2 H2 0.930 no . .
C5 H5 0.930 no . .
C6 H6 0.930 no . .
C10 H10A 0.970 no . .
C10 H10B 0.970 no . .
C11 H11A 0.970 no . .
C11 H11B 0.970 no . .
C12 H12A 0.970 no . .
C12 H12B 0.970 no . .
C13 H13A 0.970 no . .
C13 H13B 0.970 no . .
C15 H15A 0.970 no . .
C15 H15B 0.970 no . .
C16 H16A 0.970 no . .
C16 H16B 0.970 no . .
C17 H17A 0.970 no . .
C17 H17B 0.970 no . .
C18 H18A 0.970 no . .
C18 H18B 0.970 no . .
C19 H19A 0.960 no . .
C19 H19B 0.960 no . .
C19 H19C 0.960 no . .
C3 H3 0.930 no . .
C14 H14A 0.960 no . .
C14 H14B 0.960 no . .
C14 H14C 0.960 no . .
C10A H10C 0.970 no . .
C10A H10D 0.970 no . .
C11A H11C 0.970 no . .
C11A H11D 0.970 no . .
C13A H13C 0.970 no . .
C13A H13D 0.970 no . .
C12A H12C 0.970 no . .
C12A H12D 0.970 no . .
C14A H14D 0.960 no . .
C14A H14E 0.960 no . .
C14A H14F 0.960 no . .

loop_
_geom_contact_atom_site_label_1
_geom_contact_atom_site_label_2
_geom_contact_distance
_geom_contact_publ_flag
_geom_contact_site_symmetry_1
_geom_contact_site_symmetry_2
C2 C5 2.748(15) no . .
C2 C8 3.52(2) no . .
C4 C1 2.818(16) no . .
C6 C8 3.52(2) no . .
C6 C3 2.740(15) no . .
C6 O1 3.598(14) no . .
C9 C11 3.49(4) no . .
C15 C18 3.156(14) no . .
C15 C3 2.917(18) no . .
C17 O1 3.047(13) no . .
C9A C11A 3.35(5) no . .
Au1 Au1 3.6582(7) no . 2_577
Au1 C13 3.599(19) no . 2_587
C2 C12 3.69(3) no . 2_677
C2 C9A 3.57(4) no . 1_545
C2 N1A 3.47(3) no . 1_545
C5 C19 3.693(15) no . 2_756
C10 C15 3.47(3) no . 2_667
C12 C2 3.69(3) no . 2_677
C13 Au1 3.599(19) no . 2_587
C15 C10 3.47(3) no . 2_667
C19 C5 3.693(15) no . 2_756
C19 C13A 3.70(3) no . 1_634
C9A C2 3.57(4) no . 1_565
C9A C10A 3.51(5) no . 2_587
N1A C2 3.47(3) no . 1_565
N1A C10A 3.15(3) no . 2_587
C10A C9A 3.51(5) no . 2_587
C10A N1A 3.15(3) no . 2_587
C10A C10A 2.74(4) no . 2_587
C13A C19 3.70(3) no . 1_476
C2 H6 3.2106 no . .
C4 H2 3.2626 no . .
C4 H6 3.2381 no . .
C4 H15A 2.6837 no . .
C4 H15B 2.6428 no . .
C5 H3 3.2150 no . .
C6 H2 3.2119 no . .
C7 H2 2.6098 no . .
C7 H6 2.5995 no . .
C8 H2 3.4815 no . .
C8 H6 3.4855 no . .
C9 H10A 3.0575 no . .
C9 H10B 2.9406 no . .
C9 H11A 3.5540 no . .
C9 H11B 3.5644 no . .
C10 H12A 2.7270 no . .
C10 H12B 2.6196 no . .
C11 H13A 2.7321 no . .
C11 H13B 2.8513 no . .
C12 H10A 2.6533 no . .
C12 H10B 2.7271 no . .
C12 H14A 3.4562 no . .
C12 H14B 2.8527 no . .
C12 H14C 2.8501 no . .
C13 H11A 2.7768 no . .
C13 H11B 2.8775 no . .
C15 H3 2.6433 no . .
C15 H17A 3.3542 no . .
C15 H17B 2.7163 no . .
C15 H18A 3.4589 no . .
C15 H18B 2.8430 no . .
C16 H18A 2.6899 no . .
C16 H18B 2.6890 no . .
C17 H15A 3.3804 no . .
C17 H15B 2.7081 no . .
C17 H19A 3.2985 no . .
C17 H19B 2.6887 no . .
C17 H19C 2.6776 no . .
C18 H15B 2.8281 no . .
C18 H16A 3.3183 no . .
C18 H16B 2.6542 no . .
C19 H17A 2.6571 no . .
C19 H17B 2.6564 no . .
C1 H3 3.2365 no . .
C1 H5 3.2336 no . .
H2 H3 2.3005 no . .
C3 H5 3.2168 no . .
C3 H15A 2.9127 no . .
C3 H15B 2.8183 no . .
H3 H15A 2.5045 no . .
H3 H15B 2.3867 no . .
H3 O1 2.6718 no . .
H5 H6 2.2930 no . .
H5 O1 2.4641 no . .
H15A H16A 2.3240 no . .
H15A H16B 2.2285 no . .
H15B H16A 2.7813 no . .
H15B H16B 2.3386 no . .
H15B H17B 2.8908 no . .
H15B H18A 3.1308 no . .
H15B H18B 2.2634 no . .
H16A H17A 2.3010 no . .
H16A H17B 2.4257 no . .
H16A H18A 3.5043 no . .
H16A H18B 3.5868 no . .
H16A O1 2.5057 no . .
H16B H17A 2.4185 no . .
H16B H17B 2.8501 no . .
H16B H18A 2.4640 no . .
H16B H18B 2.8880 no . .
H16B O1 3.1922 no . .
H17A H18A 2.3036 no . .
H17A H18B 2.7868 no . .
H17A H19A 3.5212 no . .
H17A H19B 2.9554 no . .
H17A H19C 2.4890 no . .
H17B H18A 2.7868 no . .
H17B H18B 2.3042 no . .
H17B H19A 3.5262 no . .
H17B H19B 2.5003 no . .
H17B H19C 2.9372 no . .
H17B O1 2.7229 no . .
H18A H19A 2.3411 no . .
H18A H19B 2.8313 no . .
H18A H19C 2.3618 no . .
H18B H19A 2.3496 no . .
H18B H19B 2.3533 no . .
H18B H19C 2.8313 no . .
H18B O1 3.5383 no . .
N1 H11A 2.6408 no . .
N1 H11B 2.5718 no . .
H10A H11A 2.8554 no . .
H10A H11B 2.4107 no . .
H10A H12A 2.5107 no . .
H10A H12B 2.8021 no . .
H10B H11A 2.3589 no . .
H10B H11B 2.8554 no . .
H10B H12A 3.0719 no . .
H10B H12B 2.4763 no . .
H11A H12A 2.8648 no . .
H11A H12B 2.4381 no . .
H11A H13A 2.9012 no . .
H11A H13B 2.6640 no . .
H11B H12A 2.3606 no . .
H11B H12B 2.8632 no . .
H11B H13A 2.6474 no . .
H11B H13B 3.2364 no . .
H12A H13A 2.4406 no . .
H12A H13B 2.8552 no . .
H12A C14 2.7869 no . .
H12A H14B 2.6501 no . .
H12A H14C 3.0340 no . .
H12B H13A 2.8543 no . .
H12B H13B 2.3460 no . .
H12B C14 2.9001 no . .
H12B H14B 3.2136 no . .
H12B H14C 2.7669 no . .
H13A H14A 2.3392 no . .
H13A H14B 2.3594 no . .
H13A H14C 2.8322 no . .
H13B H14A 2.3372 no . .
H13B H14B 2.8322 no . .
H13B H14C 2.3616 no . .
C9A H10C 2.7978 no . .
C9A H10D 2.9769 no . .
C9A H11C 3.3976 no . .
C9A H11D 3.5017 no . .
N1A H11C 2.5140 no . .
N1A H11D 2.7140 no . .
C10A H12C 2.5300 no . .
C10A H12D 2.5997 no . .
H10C H11C 2.8739 no . .
H10C H11D 2.3442 no . .
H10C C12A 2.7203 no . .
H10C H12C 2.4593 no . .
H10C H12D 3.0371 no . .
H10D H11C 2.4863 no . .
H10D H11D 2.8719 no . .
H10D C12A 2.4969 no . .
H10D H12C 2.6137 no . .
H10D H12D 2.2938 no . .
C11A H13C 2.7599 no . .
C11A H13D 2.8710 no . .
H11C C13A 2.9049 no . .
H11C H13C 3.0863 no . .
H11C H13D 2.7970 no . .
H11C H12C 2.8705 no . .
H11C H12D 2.3813 no . .
H11D C13A 2.8461 no . .
H11D H13C 2.6157 no . .
H11D H13D 3.1683 no . .
H11D H12C 2.4272 no . .
H11D H12D 2.8726 no . .
H13C H12C 2.4287 no . .
H13C H12D 2.8462 no . .
H13C H14D 2.3458 no . .
H13C H14E 2.3691 no . .
H13C H14F 2.8388 no . .
H13D H12C 2.8463 no . .
H13D H12D 2.3377 no . .
H13D H14D 2.3473 no . .
H13D H14E 2.8388 no . .
H13D H14F 2.3676 no . .
C12A H14D 3.4534 no . .
C12A H14E 2.8496 no . .
C12A H14F 2.8513 no . .
H12C C14A 2.7770 no . .
H12C H14E 2.6378 no . .
H12C H14F 3.0303 no . .
H12D C14A 2.8859 no . .
H12D H14E 3.1963 no . .
H12D H14F 2.7544 no . .
Au1 H2 3.2030 no . 2_667
Au1 H3 3.3499 no . 1_565
Au1 H3 3.5455 no . 2_667
Au1 H13A 2.9217 no . 1_545
Au1 H13A 3.2460 no . 2_587
Au1 H13B 3.0142 no . 2_587
Au1 H12C 3.2711 no . 2_587
Au1 H12D 3.2825 no . 1_545
C2 H11A 3.1219 no . 2_577
C2 H11B 3.3833 no . 2_677
C2 H12A 2.9849 no . 2_677
C2 H13A 3.5491 no . 2_677
C2 H13B 3.6258 no . 2_577
C2 H10C 3.1170 no . 2_577
C2 H10D 3.3935 no . 1_545
C2 H11C 3.6474 no . 2_677
C2 H11D 3.6242 no . 2_577
C2 H13D 3.3621 no . 2_677
C2 H12C 3.2856 no . 2_577
C2 H12D 2.9828 no . 2_677
C4 H19B 3.6973 no . 2_756
C4 H12A 3.4513 no . 2_677
C4 H12B 3.3269 no . 2_577
C4 H13B 3.0966 no . 2_577
C4 H14B 3.0133 no . 2_677
C4 H13C 3.1926 no . 2_577
C4 H13D 3.1384 no . 2_677
C4 H12C 3.3993 no . 2_577
C4 H14E 3.3727 no . 2_577
C4 H14F 3.6681 no . 2_677
C5 H16B 3.6965 no . 1_565
C5 H17A 3.4877 no . 2_656
C5 H18A 3.6840 no . 1_465
C5 H19A 3.2793 no . 1_465
C5 H19A 3.4900 no . 2_756
C5 H19B 3.6057 no . 2_756
C5 H19C 3.3880 no . 2_756
C5 H12A 3.4029 no . 2_677
C5 H12B 3.1431 no . 2_577
C5 H11D 3.3853 no . 2_577
C5 H13C 3.1451 no . 2_577
C5 H13D 3.2029 no . 2_677
C6 H16B 3.1611 no . 1_565
C6 H18B 3.6768 no . 1_465
C6 H19A 3.3405 no . 1_465
C6 H10B 3.0720 no . 2_577
C6 H11A 3.5529 no . 2_577
C6 H12A 3.2444 no . 2_677
C6 H12B 3.3940 no . 2_577
C6 H14A 3.4691 no . 2_587
C6 H11D 2.8762 no . 2_577
C6 H13D 3.4270 no . 2_677
C7 H15A 3.3481 no . 1_565
C7 H10A 3.1038 no . 2_677
C7 H10B 3.5239 no . 2_577
C7 H11A 3.5755 no . 2_577
C7 H11B 3.5962 no . 1_545
C7 H11B 3.4339 no . 2_677
C7 H12A 3.6973 no . 2_677
C7 H14A 3.3116 no . 2_587
C7 H10C 3.1149 no . 2_577
C7 H10D 2.9239 no . 1_545
C7 H11C 3.1050 no . 2_677
C7 H11D 3.5242 no . 2_577
C8 H2 3.3266 no . 2_667
C8 H15A 3.3096 no . 1_565
C8 H10A 3.3166 no . 2_677
C8 H11B 3.3478 no . 1_545
C8 H13A 3.6689 no . 2_587
C8 H13B 3.4027 no . 2_587
C8 H14A 3.3397 no . 2_587
C8 H10C 3.5952 no . 2_577
C8 H10D 2.9383 no . 1_545
C8 H11C 3.4750 no . 2_677
C8 H12D 3.5113 no . 1_545
C8 H14E 3.5204 no . 2_587
C9 H2 3.3494 no . 1_565
C9 H3 3.0698 no . 2_667
C9 H11A 3.5997 no . 2_587
C9 H13A 3.1578 no . 1_545
C9 H14A 3.5448 no . 1_545
C10 H15A 3.4288 no . 2_667
C10 H15B 2.7613 no . 2_667
C10 H16B 3.5225 no . 2_667
C10 H18A 3.5443 no . 2_667
C10 H18B 3.3192 no . 2_667
C10 H14A 3.4914 no . 1_545
C12 H18A 3.5967 no . 2_667
C12 H19C 3.5830 no . 1_476
C13 H15A 3.5101 no . 2_577
C15 H10A 2.7388 no . 2_667
C15 H10B 3.4613 no . 2_667
C15 H13B 3.5183 no . 2_577
C15 H14B 3.1529 no . 2_677
C15 H14C 3.5241 no . 2_577
C15 H11C 3.5499 no . 2_667
C15 H14E 2.9410 no . 2_577
C15 H14F 3.6655 no . 2_677
C16 H6 3.3521 no . 1_545
C16 H19C 3.6456 no . 2_746
C16 H10A 3.1829 no . 2_667
C16 H14E 3.5755 no . 2_577
C17 H5 3.6951 no . 2_656
C17 H18A 3.6155 no . 2_746
C17 H19B 3.5320 no . 2_756
C17 H19C 3.6483 no . 2_746
C17 H14C 3.4589 no . 1_634
C17 H13C 3.3546 no . 1_634
C17 H14D 3.3873 no . 1_634
C18 H6 3.4668 no . 1_645
C18 H17A 3.6298 no . 2_746
C18 H18A 3.5947 no . 2_746
C18 H19C 3.6075 no . 2_746
C18 H10A 3.6599 no . 2_667
C18 H10B 3.1875 no . 2_667
C18 H12B 3.6823 no . 2_667
C18 H14A 3.5615 no . 2_677
C18 H14B 3.5064 no . 2_677
C18 H11D 3.5867 no . 2_667
C18 H14D 3.2900 no . 2_677
C19 H5 3.4304 no . 1_645
C19 H5 3.2467 no . 2_756
C19 H6 3.4745 no . 1_645
C19 H16A 3.6964 no . 1_655
C19 H16B 3.6748 no . 2_746
C19 H17A 3.6451 no . 2_746
C19 H17B 3.5305 no . 2_756
C19 H18A 3.5734 no . 2_746
C19 H14C 3.6832 no . 1_634
C19 H13C 3.4760 no . 1_634
C19 H13D 3.1567 no . 1_634
C19 H14D 3.4052 no . 1_634
C19 H14D 3.4437 no . 2_677
C1 H10A 3.4273 no . 2_677
C1 H10B 3.3311 no . 2_577
C1 H11A 3.1215 no . 2_577
C1 H11B 3.5347 no . 2_677
C1 H12A 3.0176 no . 2_677
C1 H10C 3.0759 no . 2_577
C1 H10D 3.4741 no . 1_545
C1 H11C 3.2313 no . 2_677
C1 H11D 3.0500 no . 2_577
C1 H13D 3.4940 no . 2_677
C1 H12C 3.6894 no . 2_577
C1 H12D 3.5395 no . 2_677
H2 Au1 3.2030 no . 2_667
H2 C8 3.3266 no . 2_667
H2 C9 3.3494 no . 1_545
H2 N1 3.4267 no . 1_545
H2 H11A 3.3551 no . 2_577
H2 H11B 3.5004 no . 1_545
H2 H11B 3.1211 no . 2_677
H2 H12A 3.3570 no . 2_677
H2 H13A 3.4264 no . 2_677
H2 C9A 3.0528 no . 1_545
H2 N1A 2.8476 no . 1_545
H2 C10A 3.3548 no . 1_545
H2 H10C 3.0897 no . 2_577
H2 H10D 2.8813 no . 1_545
H2 H12C 3.6225 no . 2_577
H2 H12D 2.8580 no . 2_677
C3 H11A 3.5533 no . 2_577
C3 H12A 3.2156 no . 2_677
C3 H13A 3.5062 no . 2_677
C3 H13B 2.9715 no . 2_577
C3 H14B 2.9761 no . 2_677
C3 H13D 3.1942 no . 2_677
C3 H12C 3.1062 no . 2_577
C3 H12D 3.3825 no . 2_677
C3 H14F 3.3732 no . 2_677
H3 Au1 3.3499 no . 1_545
H3 Au1 3.5455 no . 2_667
H3 C9 3.0698 no . 2_667
H3 N1 3.2311 no . 2_667
H3 H10A 3.4770 no . 2_667
H3 H13A 3.3697 no . 2_677
H3 H13B 2.9776 no . 2_577
H3 C14 3.6654 no . 2_677
H3 H14B 2.9159 no . 2_677
H3 C9A 3.6400 no . 1_545
H3 C9A 3.4596 no . 2_667
H3 H13D 3.6327 no . 2_677
H3 H12C 3.3289 no . 2_577
H3 H12D 3.5364 no . 2_677
H3 H14E 3.6391 no . 2_577
H3 H14F 3.1647 no . 2_677
H5 C17 3.6951 no . 2_656
H5 C19 3.4304 no . 1_465
H5 C19 3.2467 no . 2_756
H5 H16A 3.2761 no . 2_656
H5 H16B 3.6594 no . 1_565
H5 H17A 2.8804 no . 2_656
H5 H18A 3.3088 no . 1_465
H5 H19A 2.6342 no . 1_465
H5 H19A 2.8431 no . 2_756
H5 H19B 3.2366 no . 2_756
H5 H19C 3.6765 no . 1_465
H5 H19C 3.1273 no . 2_756
H5 H12B 3.3795 no . 2_577
H5 H13C 3.2282 no . 2_577
H5 H13D 3.6066 no . 2_677
H6 C16 3.3521 no . 1_565
H6 C18 3.4668 no . 1_465
H6 C19 3.4745 no . 1_465
H6 H15A 3.1270 no . 1_565
H6 H16A 3.1805 no . 1_565
H6 H16B 2.7739 no . 1_565
H6 H18A 3.4027 no . 1_465
H6 H18B 3.0100 no . 1_465
H6 H19A 2.7498 no . 1_465
H6 H10B 2.8990 no . 2_577
H6 H12B 3.6971 no . 2_577
H6 C14 3.5367 no . 2_587
H6 H14A 2.7096 no . 2_587
H6 H14C 3.5610 no . 2_587
H6 H11D 2.9762 no . 2_577
H6 C14A 3.6598 no . 2_587
H6 H14D 3.5684 no . 2_587
H6 H14E 3.2339 no . 2_587
H6 H14F 3.5963 no . 2_587
H15A C7 3.3481 no . 1_545
H15A C8 3.3096 no . 1_545
H15A C10 3.4288 no . 2_667
H15A C13 3.5101 no . 2_577
H15A H6 3.1270 no . 1_545
H15A H10A 2.5868 no . 2_667
H15A H10B 3.6867 no . 2_667
H15A H13B 2.8101 no . 2_577
H15A C14 3.3226 no . 2_577
H15A H14A 3.0489 no . 2_577
H15A H14C 3.0172 no . 2_577
H15A H11C 3.3522 no . 2_667
H15A C14A 3.1604 no . 2_577
H15A H14D 3.4234 no . 2_577
H15A H14E 2.2311 no . 2_577
H15B C10 2.7613 no . 2_667
H15B N1 3.1904 no . 2_667
H15B H10A 2.2317 no . 2_667
H15B H10B 2.6346 no . 2_667
H15B C14 3.2092 no . 2_677
H15B H14A 3.1809 no . 2_677
H15B H14B 2.4265 no . 2_677
H15B C11A 3.6748 no . 2_667
H15B H11C 3.0680 no . 2_667
H15B H11D 3.4019 no . 2_667
H15B C14A 3.5190 no . 2_677
H15B H14D 3.3788 no . 2_677
H15B H14F 2.8164 no . 2_677
H16A C19 3.6964 no . 1_455
H16A H5 3.2761 no . 2_656
H16A H6 3.1805 no . 1_545
H16A H16A 3.5428 no . 2_656
H16A H17B 3.1517 no . 2_656
H16A H19A 3.0787 no . 1_455
H16A H19B 3.4188 no . 1_455
H16A O1 3.4908 no . 2_656
H16A H14C 3.2439 no . 2_577
H16A H14D 3.3877 no . 2_577
H16A H14E 3.2342 no . 2_577
H16B C5 3.6965 no . 1_545
H16B C6 3.1611 no . 1_545
H16B C10 3.5225 no . 2_667
H16B C19 3.6748 no . 2_746
H16B H5 3.6594 no . 1_545
H16B H6 2.7739 no . 1_545
H16B H19A 3.6351 no . 1_455
H16B H19A 3.6146 no . 2_746
H16B H19C 2.9078 no . 2_746
H16B H10A 2.7170 no . 2_667
H16B H10B 3.5000 no . 2_667
H16B H12A 3.3282 no . 2_667
H16B H12B 3.6960 no . 2_667
H16B H11C 3.1883 no . 2_667
H16B H13D 3.4961 no . 2_667
H17A C5 3.4877 no . 2_656
H17A C18 3.6298 no . 2_746
H17A C19 3.6451 no . 2_746
H17A H5 2.8804 no . 2_656
H17A H18A 2.8600 no . 2_746
H17A H19A 3.5216 no . 2_746
H17A H19C 3.2683 no . 2_746
H17A O1 3.4202 no . 2_656
H17A H12B 3.2462 no . 1_634
H17A H14C 3.1315 no . 1_634
H17A C13A 3.3479 no . 1_634
H17A H13C 2.5674 no . 1_634
H17A H13D 3.5132 no . 1_634
H17A C14A 3.6539 no . 1_634
H17A H14D 3.1846 no . 1_634
H17B C19 3.5305 no . 2_756
H17B H16A 3.1517 no . 2_656
H17B H19B 2.6142 no . 2_756
H17B H14B 3.5951 no . 2_677
H17B H14C 2.9000 no . 1_634
H17B H13C 3.3738 no . 1_634
H17B C14A 3.5489 no . 1_634
H17B H14D 2.7645 no . 1_634
H17B H14D 3.5273 no . 2_677
H18A C5 3.6840 no . 1_645
H18A C10 3.5443 no . 2_667
H18A C12 3.5967 no . 2_667
H18A C17 3.6155 no . 2_746
H18A C18 3.5947 no . 2_746
H18A C19 3.5734 no . 2_746
H18A H5 3.3088 no . 1_645
H18A H6 3.4027 no . 1_645
H18A H17A 2.8600 no . 2_746
H18A H18A 3.1878 no . 2_746
H18A H19C 2.8240 no . 2_746
H18A H10A 3.3388 no . 2_667
H18A H10B 2.9198 no . 2_667
H18A H12A 3.5720 no . 2_667
H18A H12B 2.8251 no . 2_667
H18A H11C 3.5938 no . 2_667
H18A H11D 3.0909 no . 2_667
H18A C13A 3.6428 no . 2_667
H18A H13C 2.9165 no . 2_667
H18A H13D 3.5369 no . 2_667
H18B C6 3.6768 no . 1_645
H18B C10 3.3192 no . 2_667
H18B H6 3.0100 no . 1_645
H18B H10A 3.2162 no . 2_667
H18B H10B 2.5645 no . 2_667
H18B C14 2.8887 no . 2_677
H18B H14A 2.6229 no . 2_677
H18B H14B 2.6156 no . 2_677
H18B H14C 2.9463 no . 2_677
H18B H11D 3.1418 no . 2_667
H18B C14A 3.0849 no . 2_677
H18B H14D 2.5301 no . 2_677
H18B H14E 3.5048 no . 2_677
H18B H14F 2.8320 no . 2_677
H19A C5 3.2793 no . 1_645
H19A C5 3.4900 no . 2_756
H19A C6 3.3405 no . 1_645
H19A H5 2.6342 no . 1_645
H19A H5 2.8431 no . 2_756
H19A H6 2.7498 no . 1_645
H19A H16A 3.0787 no . 1_655
H19A H16B 3.6351 no . 1_655
H19A H16B 3.6146 no . 2_746
H19A H17A 3.5216 no . 2_746
H19A H19A 3.6250 no . 2_846
H19A H14D 3.5174 no . 2_677
H19B C4 3.6973 no . 2_756
H19B C5 3.6057 no . 2_756
H19B C17 3.5320 no . 2_756
H19B H5 3.2366 no . 2_756
H19B H16A 3.4188 no . 1_655
H19B H17B 2.6142 no . 2_756
H19B H19B 3.1655 no . 2_756
H19B O1 3.3559 no . 2_756
H19B C14 3.6745 no . 1_634
H19B H14B 3.2354 no . 1_634
H19B H14C 3.2052 no . 1_634
H19B H14C 3.3866 no . 2_677
H19B C13A 3.5757 no . 1_634
H19B H13C 3.5309 no . 1_634
H19B H13D 3.0717 no . 1_634
H19B C14A 3.5574 no . 1_634
H19B H14D 2.8281 no . 1_634
H19B H14D 3.0034 no . 2_677
H19C C5 3.3880 no . 2_756
H19C C12 3.5830 no . 1_634
H19C C16 3.6456 no . 2_746
H19C C17 3.6483 no . 2_746
H19C C18 3.6075 no . 2_746
H19C H5 3.6765 no . 1_645
H19C H5 3.1273 no . 2_756
H19C H16B 2.9078 no . 2_746
H19C H17A 3.2683 no . 2_746
H19C H18A 2.8240 no . 2_746
H19C H12A 3.0839 no . 1_634
H19C H12B 3.1998 no . 1_634
H19C H14B 3.5260 no . 1_634
H19C H14C 3.3913 no . 1_634
H19C C13A 2.9857 no . 1_634
H19C H13C 2.7444 no . 1_634
H19C H13D 2.4129 no . 1_634
H19C C14A 3.6373 no . 1_634
H19C H14D 3.2165 no . 1_634
O1 H16A 3.4908 no . 2_656
O1 H17A 3.4202 no . 2_656
O1 H19B 3.3559 no . 2_756
O1 H13B 3.3807 no . 2_577
O1 H14B 3.1078 no . 2_677
O1 H14C 3.3693 no . 2_577
O1 H13C 3.3672 no . 2_577
O1 H14E 3.0276 no . 2_577
N1 H2 3.4267 no . 1_565
N1 H3 3.2311 no . 2_667
N1 H15B 3.1904 no . 2_667
N1 H14A 3.4615 no . 1_545
H10A C7 3.1038 no . 2_677
H10A C8 3.3166 no . 2_677
H10A C15 2.7388 no . 2_667
H10A C16 3.1829 no . 2_667
H10A C18 3.6599 no . 2_667
H10A C1 3.4273 no . 2_677
H10A H3 3.4770 no . 2_667
H10A H15A 2.5868 no . 2_667
H10A H15B 2.2317 no . 2_667
H10A H16B 2.7170 no . 2_667
H10A H18A 3.3388 no . 2_667
H10A H18B 3.2162 no . 2_667
H10B C6 3.0720 no . 2_577
H10B C7 3.5239 no . 2_577
H10B C15 3.4613 no . 2_667
H10B C18 3.1875 no . 2_667
H10B C1 3.3311 no . 2_577
H10B H6 2.8990 no . 2_577
H10B H15A 3.6867 no . 2_667
H10B H15B 2.6346 no . 2_667
H10B H16B 3.5000 no . 2_667
H10B H18A 2.9198 no . 2_667
H10B H18B 2.5645 no . 2_667
H10B C14 3.5096 no . 1_545
H10B H14A 2.7660 no . 1_545
H10B H14B 3.3988 no . 1_545
H11A C2 3.1219 no . 2_577
H11A C6 3.5529 no . 2_577
H11A C7 3.5755 no . 2_577
H11A C9 3.5997 no . 2_587
H11A C1 3.1215 no . 2_577
H11A H2 3.3551 no . 2_577
H11A C3 3.5533 no . 2_577
H11B C2 3.3833 no . 2_677
H11B C7 3.5962 no . 1_565
H11B C7 3.4339 no . 2_677
H11B C8 3.3478 no . 1_565
H11B C1 3.5347 no . 2_677
H11B H2 3.5004 no . 1_565
H11B H2 3.1211 no . 2_677
H12A C2 2.9849 no . 2_677
H12A C4 3.4513 no . 2_677
H12A C5 3.4029 no . 2_677
H12A C6 3.2444 no . 2_677
H12A C7 3.6973 no . 2_677
H12A C1 3.0176 no . 2_677
H12A H2 3.3570 no . 2_677
H12A C3 3.2156 no . 2_677
H12A H16B 3.3282 no . 2_667
H12A H18A 3.5720 no . 2_667
H12A H19C 3.0839 no . 1_476
H12B C4 3.3269 no . 2_577
H12B C5 3.1431 no . 2_577
H12B C6 3.3940 no . 2_577
H12B C18 3.6823 no . 2_667
H12B H5 3.3795 no . 2_577
H12B H6 3.6971 no . 2_577
H12B H16B 3.6960 no . 2_667
H12B H17A 3.2462 no . 1_476
H12B H18A 2.8251 no . 2_667
H12B H19C 3.1998 no . 1_476
H13A Au1 2.9217 no . 1_565
H13A Au1 3.2460 no . 2_587
H13A C2 3.5491 no . 2_677
H13A C8 3.6689 no . 2_587
H13A C9 3.1578 no . 1_565
H13A H2 3.4264 no . 2_677
H13A C3 3.5062 no . 2_677
H13A H3 3.3697 no . 2_677
H13B Au1 3.0142 no . 2_587
H13B C2 3.6258 no . 2_577
H13B C4 3.0966 no . 2_577
H13B C8 3.4027 no . 2_587
H13B C15 3.5183 no . 2_577
H13B C3 2.9715 no . 2_577
H13B H3 2.9776 no . 2_577
H13B H15A 2.8101 no . 2_577
H13B O1 3.3807 no . 2_577
C14 H3 3.6654 no . 2_677
C14 H6 3.5367 no . 2_587
C14 H15A 3.3226 no . 2_577
C14 H15B 3.2092 no . 2_677
C14 H18B 2.8887 no . 2_677
C14 H19B 3.6745 no . 1_476
C14 H10B 3.5096 no . 1_565
H14A C6 3.4691 no . 2_587
H14A C7 3.3116 no . 2_587
H14A C8 3.3397 no . 2_587
H14A C9 3.5448 no . 1_565
H14A C10 3.4914 no . 1_565
H14A C18 3.5615 no . 2_677
H14A H6 2.7096 no . 2_587
H14A H15A 3.0489 no . 2_577
H14A H15B 3.1809 no . 2_677
H14A H18B 2.6229 no . 2_677
H14A N1 3.4615 no . 1_565
H14A H10B 2.7660 no . 1_565
H14B C4 3.0133 no . 2_677
H14B C15 3.1529 no . 2_677
H14B C18 3.5064 no . 2_677
H14B C3 2.9761 no . 2_677
H14B H3 2.9159 no . 2_677
H14B H15B 2.4265 no . 2_677
H14B H17B 3.5951 no . 2_677
H14B H18B 2.6156 no . 2_677
H14B H19B 3.2354 no . 1_476
H14B H19C 3.5260 no . 1_476
H14B O1 3.1078 no . 2_677
H14B H10B 3.3988 no . 1_565
H14C C15 3.5241 no . 2_577
H14C C17 3.4589 no . 1_476
H14C C19 3.6832 no . 1_476
H14C H6 3.5610 no . 2_587
H14C H15A 3.0172 no . 2_577
H14C H16A 3.2439 no . 2_577
H14C H17A 3.1315 no . 1_476
H14C H17B 2.9000 no . 1_476
H14C H18B 2.9463 no . 2_677
H14C H19B 3.2052 no . 1_476
H14C H19B 3.3866 no . 2_677
H14C H19C 3.3913 no . 1_476
H14C O1 3.3693 no . 2_577
C9A H2 3.0528 no . 1_565
C9A H3 3.6400 no . 1_565
C9A H3 3.4596 no . 2_667
C9A H10C 2.9008 no . 2_587
C9A H10D 3.2395 no . 2_587
C9A H12C 3.1405 no . 2_587
N1A H2 2.8476 no . 1_565
N1A H10C 2.4371 no . 2_587
N1A H10D 3.0089 no . 2_587
N1A H12C 3.5195 no . 2_587
C10A H2 3.3548 no . 1_565
C10A H10C 2.1176 no . 2_587
C10A H10D 2.7565 no . 2_587
H10C C2 3.1170 no . 2_577
H10C C7 3.1149 no . 2_577
H10C C8 3.5952 no . 2_577
H10C C1 3.0759 no . 2_577
H10C H2 3.0897 no . 2_577
H10C C9A 2.9008 no . 2_587
H10C N1A 2.4371 no . 2_587
H10C C10A 2.1176 no . 2_587
H10C H10C 1.8267 no . 2_587
H10C H10D 1.9923 no . 2_587
H10C C11A 3.6471 no . 2_587
H10D C2 3.3935 no . 1_565
H10D C7 2.9239 no . 1_565
H10D C8 2.9383 no . 1_565
H10D C1 3.4741 no . 1_565
H10D H2 2.8813 no . 1_565
H10D C9A 3.2395 no . 2_587
H10D N1A 3.0089 no . 2_587
H10D C10A 2.7565 no . 2_587
H10D H10C 1.9923 no . 2_587
H10D H10D 3.0928 no . 2_587
C11A H15B 3.6748 no . 2_667
C11A H10C 3.6471 no . 2_587
H11C C2 3.6474 no . 2_677
H11C C7 3.1050 no . 2_677
H11C C8 3.4750 no . 2_677
H11C C15 3.5499 no . 2_667
H11C C1 3.2313 no . 2_677
H11C H15A 3.3522 no . 2_667
H11C H15B 3.0680 no . 2_667
H11C H16B 3.1883 no . 2_667
H11C H18A 3.5938 no . 2_667
H11D C2 3.6242 no . 2_577
H11D C5 3.3853 no . 2_577
H11D C6 2.8762 no . 2_577
H11D C7 3.5242 no . 2_577
H11D C18 3.5867 no . 2_667
H11D C1 3.0500 no . 2_577
H11D H6 2.9762 no . 2_577
H11D H15B 3.4019 no . 2_667
H11D H18A 3.0909 no . 2_667
H11D H18B 3.1418 no . 2_667
C13A H17A 3.3479 no . 1_476
C13A H18A 3.6428 no . 2_667
C13A H19B 3.5757 no . 1_476
C13A H19C 2.9857 no . 1_476
H13C C4 3.1926 no . 2_577
H13C C5 3.1451 no . 2_577
H13C C17 3.3546 no . 1_476
H13C C19 3.4760 no . 1_476
H13C H5 3.2282 no . 2_577
H13C H17A 2.5674 no . 1_476
H13C H17B 3.3738 no . 1_476
H13C H18A 2.9165 no . 2_667
H13C H19B 3.5309 no . 1_476
H13C H19C 2.7444 no . 1_476
H13C O1 3.3672 no . 2_577
H13D C2 3.3621 no . 2_677
H13D C4 3.1384 no . 2_677
H13D C5 3.2029 no . 2_677
H13D C6 3.4270 no . 2_677
H13D C19 3.1567 no . 1_476
H13D C1 3.4940 no . 2_677
H13D C3 3.1942 no . 2_677
H13D H3 3.6327 no . 2_677
H13D H5 3.6066 no . 2_677
H13D H16B 3.4961 no . 2_667
H13D H17A 3.5132 no . 1_476
H13D H18A 3.5369 no . 2_667
H13D H19B 3.0717 no . 1_476
H13D H19C 2.4129 no . 1_476
H12C Au1 3.2711 no . 2_587
H12C C2 3.2856 no . 2_577
H12C C4 3.3993 no . 2_577
H12C C1 3.6894 no . 2_577
H12C H2 3.6225 no . 2_577
H12C C3 3.1062 no . 2_577
H12C H3 3.3289 no . 2_577
H12C C9A 3.1405 no . 2_587
H12C N1A 3.5195 no . 2_587
H12D Au1 3.2825 no . 1_565
H12D C2 2.9828 no . 2_677
H12D C8 3.5113 no . 1_565
H12D C1 3.5395 no . 2_677
H12D H2 2.8580 no . 2_677
H12D C3 3.3825 no . 2_677
H12D H3 3.5364 no . 2_677
C14A H6 3.6598 no . 2_587
C14A H15A 3.1604 no . 2_577
C14A H15B 3.5190 no . 2_677
C14A H17A 3.6539 no . 1_476
C14A H17B 3.5489 no . 1_476
C14A H18B 3.0849 no . 2_677
C14A H19B 3.5574 no . 1_476
C14A H19C 3.6373 no . 1_476
H14D C17 3.3873 no . 1_476
H14D C18 3.2900 no . 2_677
H14D C19 3.4052 no . 1_476
H14D C19 3.4437 no . 2_677
H14D H6 3.5684 no . 2_587
H14D H15A 3.4234 no . 2_577
H14D H15B 3.3788 no . 2_677
H14D H16A 3.3877 no . 2_577
H14D H17A 3.1846 no . 1_476
H14D H17B 2.7645 no . 1_476
H14D H17B 3.5273 no . 2_677
H14D H18B 2.5301 no . 2_677
H14D H19A 3.5174 no . 2_677
H14D H19B 2.8281 no . 1_476
H14D H19B 3.0034 no . 2_677
H14D H19C 3.2165 no . 1_476
H14E C4 3.3727 no . 2_577
H14E C8 3.5204 no . 2_587
H14E C15 2.9410 no . 2_577
H14E C16 3.5755 no . 2_577
H14E H3 3.6391 no . 2_577
H14E H6 3.2339 no . 2_587
H14E H15A 2.2311 no . 2_577
H14E H16A 3.2342 no . 2_577
H14E H18B 3.5048 no . 2_677
H14E O1 3.0276 no . 2_577
H14F C4 3.6681 no . 2_677
H14F C15 3.6655 no . 2_677
H14F C3 3.3732 no . 2_677
H14F H3 3.1647 no . 2_677
H14F H6 3.5963 no . 2_587
H14F H15B 2.8164 no . 2_677
H14F H18B 2.8320 no . 2_677

loop_
_geom_torsion_atom_site_label_1
_geom_torsion_atom_site_label_2
_geom_torsion_atom_site_label_3
_geom_torsion_atom_site_label_4
_geom_torsion
_geom_torsion_publ_flag
_geom_torsion_site_symmetry_1
_geom_torsion_site_symmetry_2
_geom_torsion_site_symmetry_3
_geom_torsion_site_symmetry_4
C1 C2 C3 C4 1.5(15) no . . . .
C3 C2 C1 C6 -0.7(14) no . . . .
C3 C2 C1 C7 179.9(8) no . . . .
C5 C4 C3 C2 1.0(14) no . . . .
C3 C4 C5 C6 -4.4(14) no . . . .
C5 C4 O1 C15 179.3(8) no . . . .
O1 C4 C5 C6 177.4(8) no . . . .
C3 C4 O1 C15 1.3(14) no . . . .
O1 C4 C3 C2 179.0(9) no . . . .
C4 C5 C6 C1 5.4(15) no . . . .
C5 C6 C1 C2 -2.7(14) no . . . .
C5 C6 C1 C7 176.8(8) no . . . .
N1 C10 C11 C12 -175.1(17) no . . . .
C10 C11 C12 C13 -172.8(17) no . . . .
C11 C12 C13 C14 -171.4(17) no . . . .
C16 C15 O1 C4 -176.5(9) no . . . .
O1 C15 C16 C17 68.1(13) no . . . .
C15 C16 C17 C18 69.9(13) no . . . .
C16 C17 C18 C19 -179.9(10) no . . . .
C9A N1A C10A C11A 125(8) no . . . .
N1A C10A C11A C12A 166(2) no . . . .
C10A C11A C12A C13A 176(2) no . . . .
C14A C13A C12A C11A -172(3) no . . . .
